data_1562479
loop_
_publ_author_name
'Rudyk, Brent W.'
'Stoyko, Stanislav S.'
'Oliynyk, Anton O.'
'Mar, Arthur'

_publ_section_title
;
 Rare-earth transition-metal gallium chalcogenides RE3MGaCh7 (M=Fe, Co,
 Ni; Ch=S, Se)
;
_journal_issue 1
_journal_name_full 'Journal of Solid State Chemistry'
_journal_page_first 79
_journal_page_last 88
_journal_paper_doi 10.1016/j.jssc.2013.11.003
_journal_volume 210
_journal_year 2014
_chemical_formula_structural 'Tb3 Fe Ga S7'
_chemical_formula_sum 'Fe Ga S7 Tb3'
_chemical_formula_weight 826.75
_chemical_name_common 'terbium iron gallium sulphide (3/1/1/7)'
_chemical_name_systematic 'terbium iron gallium sulphide (3/1/1/7)'
_space_group_IT_number 173
_space_group_name_Hall 'P 6c'
_space_group_name_H-M_alt 'P 63'
_symmetry_cell_setting hexagonal
_symmetry_space_group_name_Hall 'P 6c'
_symmetry_space_group_name_H-M 'P 63'
_atom_sites_solution_hydrogens .
_atom_sites_solution_primary direct
_atom_sites_solution_secondary difmap
_audit_creation_method SHELXL-97
_cell_angle_alpha 90.00
_cell_angle_beta 90.00
_cell_angle_gamma 120.00
_cell_formula_units_Z 2
_cell_length_a 9.6411(13)
_cell_length_b 9.6411(13)
_cell_length_c 6.1024(8)
_cell_measurement_reflns_used 4474
_cell_measurement_temperature 173(2)
_cell_measurement_theta_max 32.45
_cell_measurement_theta_min 4.14
_cell_volume 491.23(11)
_computing_cell_refinement 'Bruker SAINT 7.68A (Bruker, 2009)'
_computing_data_collection 'Bruker SMART 5.054 (Bruker, 1999)'
_computing_data_reduction 'Bruker SAINT 7.68A'
_computing_molecular_graphics 'ATOMS 5.1 (Dowty, 1999)'
_computing_publication_material 'Bruker SHELXTL 6.12'
_computing_structure_refinement 'Bruker SHELXTL 6.12'
_computing_structure_solution 'Bruker SHELXTL 6.12'
_diffrn_ambient_temperature 173(2)
_diffrn_measured_fraction_theta_full 0.997
_diffrn_measured_fraction_theta_max 0.997
_diffrn_measurement_device_type 'Bruker PLATFORM/SMART APEX II CCD'
_diffrn_measurement_method '\w scans'
_diffrn_radiation_monochromator graphite
_diffrn_radiation_source 'fine-focus sealed tube'
_diffrn_radiation_type MoK\a
_diffrn_radiation_wavelength 0.71073
_diffrn_reflns_av_R_equivalents 0.0401
_diffrn_reflns_av_sigmaI/netI 0.0278
_diffrn_reflns_limit_h_max 14
_diffrn_reflns_limit_h_min -14
_diffrn_reflns_limit_k_max 14
_diffrn_reflns_limit_k_min -14
_diffrn_reflns_limit_l_max 9
_diffrn_reflns_limit_l_min -9
_diffrn_reflns_number 6929
_diffrn_reflns_theta_full 33.13
_diffrn_reflns_theta_max 33.13
_diffrn_reflns_theta_min 2.44
_exptl_absorpt_coefficient_mu 26.877
_exptl_absorpt_correction_T_max 0.6565
_exptl_absorpt_correction_T_min 0.4138
_exptl_absorpt_correction_type numerical
_exptl_absorpt_process_details 'Bruker SHELXTL 6.12 (Sheldrick, 2001)'
_exptl_crystal_colour grey
_exptl_crystal_density_diffrn 5.589
_exptl_crystal_density_method 'not measured'
_exptl_crystal_description irregular
_exptl_crystal_F_000 728
_exptl_crystal_size_max 0.05
_exptl_crystal_size_mid 0.04
_exptl_crystal_size_min 0.03
_refine_diff_density_max 1.376
_refine_diff_density_min -0.994
_refine_diff_density_rms 0.235
_refine_ls_abs_structure_details 'Flack H D (1983), Acta Cryst. A39, 876-881'
_refine_ls_abs_structure_Flack -0.006(15)
_refine_ls_extinction_coef 0.0082(3)
_refine_ls_extinction_expression Fc^*^=kFc[1+0.001xFc^2^\l^3^/sin(2\q)]^-1/4^
_refine_ls_extinction_method SHELXL
_refine_ls_goodness_of_fit_ref 1.055
_refine_ls_hydrogen_treatment .
_refine_ls_matrix_type full
_refine_ls_number_parameters 39
_refine_ls_number_reflns 1250
_refine_ls_number_restraints 1
_refine_ls_restrained_S_all 1.054
_refine_ls_R_factor_all 0.0209
_refine_ls_R_factor_gt 0.0181
_refine_ls_shift/su_max 0.000
_refine_ls_shift/su_mean 0.000
_refine_ls_structure_factor_coef Fsqd
_refine_ls_weighting_details 'calc w=1/[\s^2^(Fo^2^)+(0.0161P)^2^+0.1295P] where P=(Fo^2^+2Fc^2^)/3'
_refine_ls_weighting_scheme calc
_refine_ls_wR_factor_gt 0.0371
_refine_ls_wR_factor_ref 0.0383
_reflns_number_gt 1181
_reflns_number_total 1250
_reflns_threshold_expression I>2s\(I)
_cod_data_source_file JSSC-2014-210-79.cif
_cod_data_source_block Tb3FeGaS7
_cod_database_code 1562479

loop_
_symmetry_equiv_pos_as_xyz
'x, y, z'
'-y, x-y, z'
'-x+y, -x, z'
'-x, -y, z+1/2'
'y, -x+y, z+1/2'
'x-y, x, z+1/2'

loop_
_atom_site_label
_atom_site_type_symbol
_atom_site_fract_x
_atom_site_fract_y
_atom_site_fract_z
_atom_site_U_iso_or_equiv
_atom_site_adp_type
_atom_site_occupancy
_atom_site_symmetry_multiplicity
_atom_site_calc_flag
_atom_site_refinement_flags
_atom_site_disorder_assembly
_atom_site_disorder_group
Tb Tb 0.37700(2) 0.22354(2) 0.18143(6) 0.00727(6) Uani 1 1 d . . .
Fe Fe 0.0000 0.0000 0.0000(2) 0.0104(2) Uani 1 3 d S . .
Ga Ga 0.3333 0.6667 0.10661(13) 0.00653(16) Uani 1 3 d S . .
S1 S 0.10207(12) 0.24040(12) 0.2587(2) 0.00761(18) Uani 1 1 d . . .
S2 S 0.52000(12) 0.08834(12) 0.44994(18) 0.00698(18) Uani 1 1 d . . .
S3 S 0.3333 0.6667 0.4736(3) 0.0064(3) Uani 1 3 d S . .

loop_
_atom_site_aniso_label
_atom_site_aniso_U_11
_atom_site_aniso_U_22
_atom_site_aniso_U_33
_atom_site_aniso_U_23
_atom_site_aniso_U_13
_atom_site_aniso_U_12
Tb 0.00534(8) 0.00717(9) 0.00866(9) 0.00000(10) -0.00051(10) 0.00265(6)
Fe 0.0094(3) 0.0094(3) 0.0122(5) 0.000 0.000 0.00471(14)
Ga 0.0070(2) 0.0070(2) 0.0056(3) 0.000 0.000 0.00349(11)
S1 0.0068(4) 0.0075(4) 0.0093(4) -0.0015(4) -0.0001(4) 0.0041(4)
S2 0.0062(4) 0.0060(4) 0.0072(5) -0.0002(4) 0.0003(4) 0.0019(4)
S3 0.0066(5) 0.0066(5) 0.0059(7) 0.000 0.000 0.0033(2)

loop_
_atom_type_symbol
_atom_type_description
_atom_type_scat_dispersion_real
_atom_type_scat_dispersion_imag
_atom_type_scat_source
S S 0.1246 0.1234 'International Tables Vol C Tables 4.2.6.8 and 6.1.1.4'
Fe Fe 0.3463 0.8444 'International Tables Vol C Tables 4.2.6.8 and 6.1.1.4'
Ga Ga 0.2307 1.6083 'International Tables Vol C Tables 4.2.6.8 and 6.1.1.4'
Tb Tb -0.1723 4.1537 'International Tables Vol C Tables 4.2.6.8 and 6.1.1.4'

loop_
_geom_angle_atom_site_label_1
_geom_angle_atom_site_label_2
_geom_angle_atom_site_label_3
_geom_angle
_geom_angle_site_symmetry_1
_geom_angle_site_symmetry_3
S3 Tb S2 80.45(4) 4_664 3_665
S3 Tb S1 150.56(3) 4_664 .
S2 Tb S1 94.40(3) 3_665 .
S3 Tb S1 85.80(4) 4_664 5_554
S2 Tb S1 143.80(3) 3_665 5_554
S1 Tb S1 81.50(3) . 5_554
S3 Tb S2 79.08(3) 4_664 .
S2 Tb S2 78.97(4) 3_665 .
S1 Tb S2 128.70(4) . .
S1 Tb S2 130.95(3) 5_554 .
S3 Tb S1 127.17(2) 4_664 3
S2 Tb S1 134.13(4) 3_665 3
S1 Tb S1 76.59(4) . 3
S1 Tb S1 80.14(3) 5_554 3
S2 Tb S1 73.12(3) . 3
S3 Tb S2 75.79(3) 4_664 6_554
S2 Tb S2 72.849(17) 3_665 6_554
S1 Tb S2 75.01(3) . 6_554
S1 Tb S2 71.35(3) 5_554 6_554
S2 Tb S2 144.76(3) . 6_554
S1 Tb S2 142.12(3) 3 6_554
S3 Tb Fe 131.33(4) 4_664 .
S2 Tb Fe 142.62(3) 3_665 .
S1 Tb Fe 48.23(3) . .
S1 Tb Fe 46.68(3) 5_554 .
S2 Tb Fe 120.92(2) . .
S1 Tb Fe 47.86(2) 3 .
S2 Tb Fe 94.28(2) 6_554 .
S1 Fe S1 88.72(5) 4_554 6_554
S1 Fe S1 88.72(5) 4_554 5_554
S1 Fe S1 88.72(5) 6_554 5_554
S1 Fe S1 92.65(2) 4_554 3
S1 Fe S1 178.09(6) 6_554 3
S1 Fe S1 92.65(2) 5_554 3
S1 Fe S1 92.65(2) 4_554 2
S1 Fe S1 92.65(2) 6_554 2
S1 Fe S1 178.09(6) 5_554 2
S1 Fe S1 85.95(5) 3 2
S1 Fe S1 178.09(6) 4_554 .
S1 Fe S1 92.65(2) 6_554 .
S1 Fe S1 92.65(2) 5_554 .
S1 Fe S1 85.95(5) 3 .
S1 Fe S1 85.95(5) 2 .
S1 Fe Tb 126.09(3) 4_554 .
S1 Fe Tb 124.23(3) 6_554 .
S1 Fe Tb 55.45(3) 5_554 .
S1 Fe Tb 55.80(2) 3 .
S1 Fe Tb 122.64(5) 2 .
S1 Fe Tb 53.99(3) . .
S1 Fe Tb 55.45(3) 4_554 3
S1 Fe Tb 126.09(3) 6_554 3
S1 Fe Tb 124.23(3) 5_554 3
S1 Fe Tb 53.99(3) 3 3
S1 Fe Tb 55.80(2) 2 3
S1 Fe Tb 122.64(5) . 3
Tb Fe Tb 109.67(2) . 3
S1 Fe Tb 124.23(3) 4_554 2
S1 Fe Tb 55.45(3) 6_554 2
S1 Fe Tb 126.09(3) 5_554 2
S1 Fe Tb 122.64(5) 3 2
S1 Fe Tb 53.99(3) 2 2
S1 Fe Tb 55.80(2) . 2
Tb Fe Tb 109.67(2) . 2
Tb Fe Tb 109.67(2) 3 2
S3 Ga S2 114.91(3) . 5_564
S3 Ga S2 114.91(3) . 4_664
S2 Ga S2 103.53(4) 5_564 4_664
S3 Ga S2 114.91(3) . 6_554
S2 Ga S2 103.53(4) 5_564 6_554
S2 Ga S2 103.53(4) 4_664 6_554
Fe S1 Fe 74.24(3) 4 .
Fe S1 Tb 89.46(3) 4 .
Fe S1 Tb 77.78(3) . .
Fe S1 Tb 77.87(4) 4 6
Fe S1 Tb 152.08(5) . 6
Tb S1 Tb 103.43(4) . 6
Fe S1 Tb 87.69(3) 4 2
Fe S1 Tb 76.34(3) . 2
Tb S1 Tb 153.76(5) . 2
Tb S1 Tb 101.44(4) 6 2
Ga S2 Tb 89.56(4) 4_665 2_655
Ga S2 Tb 87.61(4) 4_665 .
Tb S2 Tb 97.93(4) 2_655 .
Ga S2 Tb 117.88(4) 4_665 5
Tb S2 Tb 148.78(4) 2_655 5
Tb S2 Tb 97.83(3) . 5
Ga S3 Tb 117.45(4) . 5_565
Ga S3 Tb 117.45(4) . 4_665
Tb S3 Tb 100.44(4) 5_565 4_665
Ga S3 Tb 117.45(4) . 6
Tb S3 Tb 100.44(4) 5_565 6
Tb S3 Tb 100.44(4) 4_665 6

loop_
_geom_bond_atom_site_label_1
_geom_bond_atom_site_label_2
_geom_bond_distance
_geom_bond_site_symmetry_2
Tb S3 2.7518(9) 4_664
Tb S2 2.7641(11) 3_665
Tb S1 2.7758(11) .
Tb S1 2.8254(13) 5_554
Tb S2 2.8428(11) .
Tb S1 2.8546(11) 3
Tb S2 2.9894(11) 6_554
Tb Fe 3.3538(6) .
Fe S1 2.4956(13) 4_554
Fe S1 2.4956(13) 6_554
Fe S1 2.4956(13) 5_554
Fe S1 2.5595(13) 3
Fe S1 2.5595(13) 2
Fe S1 2.5595(13) .
Fe Tb 3.3538(6) 3
Fe Tb 3.3538(6) 2
Ga S3 2.239(2) .
Ga S2 2.2700(11) 5_564
Ga S2 2.2700(11) 4_664
Ga S2 2.2700(11) 6_554
S1 Fe 2.4956(13) 4
S1 Tb 2.8254(13) 6
S1 Tb 2.8546(11) 2
S2 Ga 2.2700(11) 4_665
S2 Tb 2.7641(11) 2_655
S2 Tb 2.9894(11) 5
S3 Tb 2.7518(9) 5_565
S3 Tb 2.7518(9) 4_665
S3 Tb 2.7518(9) 6
